data_4120464
loop_
_publ_author_name
'Aydillo, Carlos'
'Compa\~n\'on, Ismael'
'Avenoza, Alberto'
'Busto, Jes\'us H'
'Corzana, Francisco'
'Peregrina, Jes\'us M'
'Zurbano, Mar\'ia M'

_publ_section_title
;
 S-Michael additions to chiral dehydroalanines as an entry to glycosylated
 cysteines and a sulfa-tn antigen mimic.
;
_journal_issue 2
_journal_name_full 'Journal of the American Chemical Society'
_journal_page_first 789
_journal_page_last 800
_journal_paper_doi 10.1021/ja411522f
_journal_volume 136
_journal_year 2014
_chemical_absolute_configuration syn
_chemical_formula_moiety 'C13 H21 N O6'
_chemical_formula_sum 'C13 H21 N O6'
_chemical_formula_weight 287.31
_chemical_melting_point 359(2)
_chemical_name_systematic
;
 ?
;
_space_group_crystal_system monoclinic
_space_group_IT_number 4
_space_group_name_Hall 'P 2yb'
_space_group_name_H-M_alt 'P 1 21 1'
_symmetry_space_group_name_Hall 'P 2yb'
_symmetry_space_group_name_H-M 'P 1 21 1'
_atom_sites_solution_hydrogens geom
_atom_sites_solution_primary direct
_atom_sites_solution_secondary difmap
_audit_creation_method SHELXL-2013
_cell_angle_alpha 90.00
_cell_angle_beta 106.939(5)
_cell_angle_gamma 90.00
_cell_formula_units_Z 2
_cell_length_a 6.4895(4)
_cell_length_b 12.4868(12)
_cell_length_c 10.0658(9)
_cell_measurement_reflns_used 426
_cell_measurement_temperature 173(2)
_cell_volume 780.28(12)
_computing_cell_refinement 'Denzo and Scalepak (1997)'
_computing_data_collection 'Nonius Kappa CCD'
_computing_data_reduction 'Denzo and Scalepak (1997)'
_computing_molecular_graphics 'ORTEP III'
_computing_publication_material 'SHELXL-2013 (Sheldrick, 2013)'
_computing_structure_refinement 'SHELXL-2013 (Sheldrick, 2013)'
_computing_structure_solution 'SIR 2004'
_diffrn_ambient_temperature 173(2)
_diffrn_measured_fraction_theta_full 0.986
_diffrn_measured_fraction_theta_max 0.981
_diffrn_measurement_device_type 'Nonius Kappa CCD'
_diffrn_measurement_method CCD
_diffrn_radiation_type MoK\a
_diffrn_radiation_wavelength 0.71073
_diffrn_reflns_av_R_equivalents 0.0418
_diffrn_reflns_av_unetI/netI 0.0874
_diffrn_reflns_Laue_measured_fraction_full 0.986
_diffrn_reflns_Laue_measured_fraction_max 0.981
_diffrn_reflns_limit_h_max 8
_diffrn_reflns_limit_h_min -8
_diffrn_reflns_limit_k_max 16
_diffrn_reflns_limit_k_min -14
_diffrn_reflns_limit_l_max 13
_diffrn_reflns_limit_l_min -13
_diffrn_reflns_number 4898
_diffrn_reflns_point_group_measured_fraction_full 0.882
_diffrn_reflns_point_group_measured_fraction_max 0.852
_diffrn_reflns_theta_full 25.242
_diffrn_reflns_theta_max 27.478
_diffrn_reflns_theta_min 3.723
_diffrn_source 'normal-focus sealed tube'
_exptl_absorpt_coefficient_mu 0.097
_exptl_absorpt_correction_type none
_exptl_crystal_colour colourless
_exptl_crystal_density_diffrn 1.223
_exptl_crystal_density_method 'not measured'
_exptl_crystal_description prism
_exptl_crystal_F_000 308
_exptl_crystal_size_max 0.60
_exptl_crystal_size_mid 0.25
_exptl_crystal_size_min 0.20
_refine_diff_density_max 0.196
_refine_diff_density_min -0.238
_refine_diff_density_rms 0.046
_refine_ls_extinction_method none
_refine_ls_goodness_of_fit_ref 0.993
_refine_ls_hydrogen_treatment constr
_refine_ls_matrix_type full
_refine_ls_number_parameters 182
_refine_ls_number_reflns 3053
_refine_ls_number_restraints 1
_refine_ls_restrained_S_all 0.993
_refine_ls_R_factor_all 0.0630
_refine_ls_R_factor_gt 0.0481
_refine_ls_shift/su_max 0.000
_refine_ls_shift/su_mean 0.000
_refine_ls_structure_factor_coef Fsqd
_refine_ls_weighting_details
;
 w=1/[\s^2^(Fo^2^)+(0.0428P)^2^]
 where P=(Fo^2^+2Fc^2^)/3
;
_refine_ls_weighting_scheme calc
_refine_ls_wR_factor_gt 0.1123
_refine_ls_wR_factor_ref 0.1196
_reflns_Friedel_coverage 0.658
_reflns_Friedel_fraction_full 0.767
_reflns_Friedel_fraction_max 0.709
_reflns_number_gt 2427
_reflns_number_total 3053
_reflns_threshold_expression 'I > 2\s(I)'
_cod_data_source_file ja411522f_si_003.cif
_cod_data_source_block shelxl
_cod_depositor_comments
;
The following automatic conversions were performed:

'_space_group_crystal_system' value 'Monoclinic' changed to
'monoclinic' according to
/usr/data/users/saulius/automatic-downloads/current/ACS/lib/dictionaries/cif_core.dic
dictionary named 'cif_core.dic' version 2.4.2 from 2011-04-26.

Automatic conversion script
Id: cif_fix_values 2281 2013-09-26 08:29:07Z andrius 
;
_cod_original_cell_volume 780.28(11)
_cod_database_code 4120464
_shelx_space_group_comment
;
The symmetry employed for this shelxl refinement is uniquely defined
by the following loop, which should always be used as a source of
symmetry information in preference to the above space-group names.
They are only intended as comments.
;
_shelxl_version_number 2013-2

loop_
_space_group_symop_operation_xyz
'x, y, z'
'-x, y+1/2, -z'

loop_
_atom_site_label
_atom_site_type_symbol
_atom_site_fract_x
_atom_site_fract_y
_atom_site_fract_z
_atom_site_U_iso_or_equiv
_atom_site_adp_type
_atom_site_occupancy
_atom_site_site_symmetry_order
_atom_site_calc_flag
_atom_site_refinement_flags_posn
_atom_site_refinement_flags_adp
O1 O 0.1289(3) 0.04358(19) -0.3489(2) 0.0379(5) Uani 1 1 d . .
O2 O 0.4377(3) 0.03133(17) 0.0459(2) 0.0353(5) Uani 1 1 d . .
O3 O 0.5029(4) 0.12036(16) -0.1316(2) 0.0408(6) Uani 1 1 d . .
O4 O 0.5827(3) -0.19692(18) -0.0055(2) 0.0379(5) Uani 1 1 d . .
H4 H 0.5592 -0.2602 0.0065 0.057 Uiso 1 1 calc R U
O5 O 0.1206(3) -0.0577(2) 0.0281(2) 0.0433(6) Uani 1 1 d . .
N1 N 0.4164(4) -0.0584(2) -0.1468(2) 0.0305(6) Uani 1 1 d . .
O6 O 0.2850(4) -0.0041(2) -0.5140(2) 0.0588(8) Uani 1 1 d . .
C2 C 0.3409(5) -0.0710(2) 0.0619(3) 0.0306(6) Uani 1 1 d . .
C3 C 0.2042(6) -0.2173(3) -0.1223(4) 0.0438(8) Uani 1 1 d . .
H3A H 0.0724 -0.1774 -0.1539 0.066 Uiso 1 1 calc R U
H3B H 0.1904 -0.2703 -0.0563 0.066 Uiso 1 1 calc R U
H3C H 0.2336 -0.2519 -0.2000 0.066 Uiso 1 1 calc R U
C4 C 0.3868(5) -0.1421(2) -0.0542(3) 0.0305(6) Uani 1 1 d . .
C5 C 0.4196(5) -0.0754(3) -0.2861(3) 0.0355(7) Uani 1 1 d . .
C6 C 0.4549(5) 0.0378(3) -0.0849(3) 0.0322(7) Uani 1 1 d . .
C7 C 0.4471(6) -0.1093(3) 0.2078(3) 0.0408(8) Uani 1 1 d . .
H7A H 0.5993 -0.1162 0.2221 0.061 Uiso 1 1 calc R U
H7B H 0.3882 -0.1775 0.2215 0.061 Uiso 1 1 calc R U
H7C H 0.4214 -0.0584 0.2728 0.061 Uiso 1 1 calc R U
C8 C 0.2697(5) -0.0076(3) -0.3967(3) 0.0368(7) Uani 1 1 d . .
C9 C 0.5355(6) -0.1507(3) -0.3206(4) 0.0508(9) Uani 1 1 d . .
H9A H 0.6203 -0.1956 -0.2527 0.061 Uiso 1 1 calc R U
H9B H 0.5329 -0.1591 -0.4128 0.061 Uiso 1 1 calc R U
C10 C -0.1854(6) 0.0707(4) -0.5485(4) 0.0552(10) Uani 1 1 d . .
H10A H -0.1177 0.0410 -0.6133 0.083 Uiso 1 1 calc R U
H10B H -0.2926 0.1218 -0.5953 0.083 Uiso 1 1 calc R U
H10C H -0.2525 0.0144 -0.5111 0.083 Uiso 1 1 calc R U
C11 C -0.0196(5) 0.1251(3) -0.4332(3) 0.0432(8) Uani 1 1 d . .
C12 C 0.1080(6) 0.2093(4) -0.4838(5) 0.0649(12) Uani 1 1 d . .
H12A H 0.2109 0.2416 -0.4056 0.097 Uiso 1 1 calc R U
H12B H 0.0117 0.2633 -0.5349 0.097 Uiso 1 1 calc R U
H12C H 0.1821 0.1765 -0.5430 0.097 Uiso 1 1 calc R U
C13 C 0.0435(7) 0.0088(4) 0.1185(5) 0.0726(15) Uani 1 1 d . .
H13A H -0.1108 0.0127 0.0855 0.109 Uiso 1 1 calc R U
H13B H 0.1030 0.0794 0.1203 0.109 Uiso 1 1 calc R U
H13C H 0.0864 -0.0208 0.2105 0.109 Uiso 1 1 calc R U
C14 C -0.1204(7) 0.1716(5) -0.3286(4) 0.0767(15) Uani 1 1 d . .
H14A H -0.0114 0.2062 -0.2558 0.115 Uiso 1 1 calc R U
H14B H -0.1858 0.1153 -0.2900 0.115 Uiso 1 1 calc R U
H14C H -0.2282 0.2230 -0.3736 0.115 Uiso 1 1 calc R U

loop_
_atom_site_aniso_label
_atom_site_aniso_U_11
_atom_site_aniso_U_22
_atom_site_aniso_U_33
_atom_site_aniso_U_23
_atom_site_aniso_U_13
_atom_site_aniso_U_12
O1 0.0440(13) 0.0457(14) 0.0253(10) 0.0043(10) 0.0121(9) 0.0084(11)
O2 0.0522(13) 0.0299(11) 0.0233(10) -0.0041(9) 0.0100(9) -0.0041(10)
O3 0.0626(16) 0.0265(13) 0.0334(12) -0.0001(10) 0.0141(10) -0.0091(11)
O4 0.0442(13) 0.0304(12) 0.0392(13) 0.0044(10) 0.0124(10) 0.0070(10)
O5 0.0344(12) 0.0533(15) 0.0419(13) -0.0043(11) 0.0109(9) 0.0056(11)
N1 0.0414(14) 0.0262(14) 0.0237(11) -0.0013(10) 0.0092(9) -0.0037(11)
O6 0.0676(17) 0.088(2) 0.0250(12) 0.0035(13) 0.0200(11) 0.0180(15)
C2 0.0368(17) 0.0275(16) 0.0256(14) 0.0010(12) 0.0063(11) 0.0020(13)
C3 0.050(2) 0.0386(19) 0.0391(19) -0.0090(15) 0.0079(15) -0.0112(16)
C4 0.0382(17) 0.0251(15) 0.0269(14) 0.0016(12) 0.0073(11) -0.0008(13)
C5 0.0459(17) 0.0372(18) 0.0254(14) -0.0040(13) 0.0136(12) -0.0001(15)
C6 0.0419(17) 0.0292(16) 0.0249(14) 0.0003(13) 0.0090(12) -0.0006(14)
C7 0.053(2) 0.0407(19) 0.0269(15) 0.0050(14) 0.0087(13) 0.0030(16)
C8 0.0414(17) 0.044(2) 0.0259(15) -0.0070(13) 0.0120(13) -0.0039(15)
C9 0.064(2) 0.052(2) 0.0410(19) -0.0035(17) 0.0224(16) 0.0112(19)
C10 0.0473(19) 0.071(3) 0.042(2) 0.0073(18) 0.0055(15) -0.0044(19)
C11 0.0449(19) 0.047(2) 0.0346(18) 0.0048(15) 0.0069(13) 0.0083(16)
C12 0.073(3) 0.056(3) 0.052(3) 0.0122(19) -0.004(2) -0.010(2)
C13 0.058(3) 0.097(4) 0.066(3) -0.012(3) 0.022(2) 0.030(3)
C14 0.085(3) 0.103(4) 0.043(2) 0.003(2) 0.021(2) 0.049(3)

loop_
_atom_type_symbol
_atom_type_description
_atom_type_scat_dispersion_real
_atom_type_scat_dispersion_imag
_atom_type_scat_source
C C 0.0033 0.0016 'International Tables Vol C Tables 4.2.6.8 and 6.1.1.4'
H H 0.0000 0.0000 'International Tables Vol C Tables 4.2.6.8 and 6.1.1.4'
N N 0.0061 0.0033 'International Tables Vol C Tables 4.2.6.8 and 6.1.1.4'
O O 0.0106 0.0060 'International Tables Vol C Tables 4.2.6.8 and 6.1.1.4'

loop_
_geom_angle_atom_site_label_1
_geom_angle_atom_site_label_2
_geom_angle_atom_site_label_3
_geom_angle
C8 O1 C11 121.9(2)
C6 O2 C2 108.7(2)
C4 O4 H4 109.5
C2 O5 C13 116.3(3)
C6 N1 C5 122.4(3)
C6 N1 C4 112.8(2)
C5 N1 C4 124.6(3)
O5 C2 O2 108.5(2)
O5 C2 C7 115.2(3)
O2 C2 C7 107.3(2)
O5 C2 C4 107.0(2)
O2 C2 C4 103.5(2)
C7 C2 C4 114.6(3)
C4 C3 H3A 109.5
C4 C3 H3B 109.5
H3A C3 H3B 109.5
C4 C3 H3C 109.5
H3A C3 H3C 109.5
H3B C3 H3C 109.5
O4 C4 N1 107.5(2)
O4 C4 C3 111.6(3)
N1 C4 C3 112.9(3)
O4 C4 C2 111.5(2)
N1 C4 C2 99.3(2)
C3 C4 C2 113.4(2)
C9 C5 N1 122.8(3)
C9 C5 C8 120.2(3)
N1 C5 C8 116.8(3)
O3 C6 N1 128.0(3)
O3 C6 O2 122.0(3)
N1 C6 O2 109.9(3)
C2 C7 H7A 109.5
C2 C7 H7B 109.5
H7A C7 H7B 109.5
C2 C7 H7C 109.5
H7A C7 H7C 109.5
H7B C7 H7C 109.5
O6 C8 O1 126.9(3)
O6 C8 C5 121.4(3)
O1 C8 C5 111.8(2)
C5 C9 H9A 120.0
C5 C9 H9B 120.0
H9A C9 H9B 120.0
C11 C10 H10A 109.5
C11 C10 H10B 109.5
H10A C10 H10B 109.5
C11 C10 H10C 109.5
H10A C10 H10C 109.5
H10B C10 H10C 109.5
O1 C11 C10 109.4(3)
O1 C11 C14 101.9(3)
C10 C11 C14 110.8(3)
O1 C11 C12 109.9(3)
C10 C11 C12 113.2(3)
C14 C11 C12 110.9(4)
C11 C12 H12A 109.5
C11 C12 H12B 109.5
H12A C12 H12B 109.5
C11 C12 H12C 109.5
H12A C12 H12C 109.5
H12B C12 H12C 109.5
O5 C13 H13A 109.5
O5 C13 H13B 109.5
H13A C13 H13B 109.5
O5 C13 H13C 109.5
H13A C13 H13C 109.5
H13B C13 H13C 109.5
C11 C14 H14A 109.5
C11 C14 H14B 109.5
H14A C14 H14B 109.5
C11 C14 H14C 109.5
H14A C14 H14C 109.5
H14B C14 H14C 109.5

loop_
_geom_bond_atom_site_label_1
_geom_bond_atom_site_label_2
_geom_bond_distance
O1 C8 1.315(4)
O1 C11 1.486(4)
O2 C6 1.356(3)
O2 C2 1.453(4)
O3 C6 1.211(4)
O4 C4 1.401(4)
O4 H4 0.8200
O5 C2 1.380(3)
O5 C13 1.426(4)
N1 C6 1.343(4)
N1 C5 1.424(4)
N1 C4 1.450(4)
O6 C8 1.214(4)
C2 C7 1.507(4)
C2 C4 1.564(4)
C3 C4 1.511(4)
C3 H3A 0.9600
C3 H3B 0.9600
C3 H3C 0.9600
C5 C9 1.312(5)
C5 C8 1.507(5)
C7 H7A 0.9600
C7 H7B 0.9600
C7 H7C 0.9600
C9 H9A 0.9300
C9 H9B 0.9300
C10 C11 1.496(5)
C10 H10A 0.9600
C10 H10B 0.9600
C10 H10C 0.9600
C11 C14 1.509(5)
C11 C12 1.516(5)
C12 H12A 0.9600
C12 H12B 0.9600
C12 H12C 0.9600
C13 H13A 0.9600
C13 H13B 0.9600
C13 H13C 0.9600
C14 H14A 0.9600
C14 H14B 0.9600
C14 H14C 0.9600
